data_1565720
loop_
_publ_author_name
'Zhang, Yusheng'
'Duan, Wuhua'
'Wang, Qiang'
'Zheng, Lei'
'Wang, Jianchen'
'Chen, Jing'
'Sun, Taoxiang'

_publ_section_title
;
 Covalency between the uranyl ion and dithiophosphinate by sulfur
 <i>K</i>-edge X-ray absorption spectroscopy and density functional theory
;
_journal_issue 1
_journal_name_full 'Journal of Synchrotron Radiation'
_journal_page_first 11
_journal_page_last 20
_journal_paper_doi 10.1107/S160057752101198X
_journal_volume 29
_journal_year 2022
_chemical_absolute_configuration ad
_chemical_formula_moiety 'C30 H22 F12 O3 P2 S4 U, C2 H6 O'
_chemical_formula_sum 'C32 H28 F12 O4 P2 S4 U'
_chemical_formula_weight 1132.75
_space_group_crystal_system orthorhombic
_space_group_IT_number 29
_space_group_name_Hall 'P 2c -2ac'
_space_group_name_H-M_alt 'P c a 21'
_atom_sites_solution_hydrogens geom
_atom_sites_solution_primary dual
_audit_creation_date 2019-03-06
_audit_creation_method
;
Olex2 1.2
(compiled 2018.05.29 svn.r3508 for OlexSys, GUI svn.r5506)
;
_cell_angle_alpha 90
_cell_angle_beta 90
_cell_angle_gamma 90
_cell_formula_units_Z 8
_cell_length_a 16.5607(6)
_cell_length_b 8.1303(3)
_cell_length_c 59.7044(13)
_cell_measurement_reflns_used 4125
_cell_measurement_temperature 173.00(10)
_cell_measurement_theta_max 70.7010
_cell_measurement_theta_min 5.3930
_cell_volume 8038.8(5)
_computing_cell_refinement 'CrysAlisPro 1.171.39.46 (Rigaku OD, 2018)'
_computing_data_collection 'CrysAlisPro 1.171.39.46 (Rigaku OD, 2018)'
_computing_data_reduction 'CrysAlisPro 1.171.39.46 (Rigaku OD, 2018)'
_computing_molecular_graphics 'Olex2 (Dolomanov et al., 2009)'
_computing_publication_material 'Olex2 (Dolomanov et al., 2009)'
_computing_structure_refinement 'ShelXL (Sheldrick, 2015)'
_computing_structure_solution 'ShelXT (Sheldrick, 2015)'
_diffrn_ambient_environment N~2~
_diffrn_ambient_temperature 173.00(10)
_diffrn_detector 'CCD plate'
_diffrn_detector_area_resol_mean 10.4273
_diffrn_detector_type AtlasS2
_diffrn_measured_fraction_theta_full 0.994
_diffrn_measured_fraction_theta_max 0.974
_diffrn_measurement_details
;
List of Runs (angles in degrees, time in seconds):

  # Type    Start    End  Width  t~exp~   \w     \q     \k     \f   Frames
--------------------------------------------------------------------------
  1  \w    -89.00 -55.00   1.00    2.00    --  -40.81 -38.00 -30.00   34
  2  \w    -92.00  -3.00   1.00    2.00    --  -40.81 125.00-150.00   89
  3  \w     26.00  64.00   1.00    2.00    --   40.81-125.00  90.00   38
  4  \w    110.00 169.00   1.00    7.00    --  100.91 125.00-120.00   59
  5  \w     44.00 121.00   1.00    7.00    --  100.91 -45.00-150.00   77
  6  \w     57.00 130.00   1.00    7.00    --  100.91 -61.00  90.00   73
  7  \w     98.00 144.00   1.00    7.00    --  100.91  45.00 -60.00   46
;
_diffrn_measurement_device 'four-circle diffractometer'
_diffrn_measurement_device_type 'SuperNova, Dual, Cu at home/near, AtlasS2'
_diffrn_measurement_method '\w scans'
_diffrn_orient_matrix_type 'CrysAlisPro convention (1999,Acta A55,543-557)'
_diffrn_orient_matrix_UB_11 0.0064878000
_diffrn_orient_matrix_UB_12 0.1167562000
_diffrn_orient_matrix_UB_13 0.0202921000
_diffrn_orient_matrix_UB_21 -0.0603441000
_diffrn_orient_matrix_UB_22 0.1184981000
_diffrn_orient_matrix_UB_23 -0.0111690000
_diffrn_orient_matrix_UB_31 -0.0703694000
_diffrn_orient_matrix_UB_32 -0.0907803000
_diffrn_orient_matrix_UB_33 0.0114271000
_diffrn_radiation_monochromator mirror
_diffrn_radiation_probe x-ray
_diffrn_radiation_type CuK\a
_diffrn_radiation_wavelength 1.54184
_diffrn_reflns_av_R_equivalents 0.0607
_diffrn_reflns_av_unetI/netI 0.0822
_diffrn_reflns_Laue_measured_fraction_full 0.994
_diffrn_reflns_Laue_measured_fraction_max 0.974
_diffrn_reflns_limit_h_max 9
_diffrn_reflns_limit_h_min -20
_diffrn_reflns_limit_k_max 7
_diffrn_reflns_limit_k_min -9
_diffrn_reflns_limit_l_max 72
_diffrn_reflns_limit_l_min -68
_diffrn_reflns_number 19109
_diffrn_reflns_point_group_measured_fraction_full 0.784
_diffrn_reflns_point_group_measured_fraction_max 0.755
_diffrn_reflns_theta_full 67.684
_diffrn_reflns_theta_max 71.570
_diffrn_reflns_theta_min 4.443
_diffrn_source 'micro-focus sealed X-ray tube'
_diffrn_source_type 'SuperNova (Cu) X-ray Source'
_exptl_absorpt_coefficient_mu 14.900
_exptl_absorpt_correction_T_max 1.00000
_exptl_absorpt_correction_T_min 0.67454
_exptl_absorpt_correction_type multi-scan
_exptl_absorpt_process_details
;
CrysAlisPro 1.171.39.46 (Rigaku Oxford Diffraction, 2018)
Empirical absorption correction using spherical harmonics,
 implemented in SCALE3 ABSPACK scaling algorithm.
;
_exptl_crystal_colour 'clear yellow'
_exptl_crystal_density_diffrn 1.872
_exptl_crystal_description plate
_exptl_crystal_F_000 4368
_exptl_crystal_size_max 0.16
_exptl_crystal_size_mid 0.1
_exptl_crystal_size_min 0.02
_refine_diff_density_max 6.197
_refine_diff_density_min -2.112
_refine_diff_density_rms 0.210
_refine_ls_abs_structure_details
;
 Flack x determined using 2747 quotients [(I+)-(I-)]/[(I+)+(I-)]
 (Parsons, Flack and Wagner, Acta Cryst. B69 (2013) 249-259).
;
_refine_ls_abs_structure_Flack 0.147(10)
_refine_ls_extinction_method none
_refine_ls_goodness_of_fit_ref 1.036
_refine_ls_hydrogen_treatment constr
_refine_ls_matrix_type full
_refine_ls_number_parameters 1018
_refine_ls_number_reflns 11827
_refine_ls_number_restraints 238
_refine_ls_restrained_S_all 1.030
_refine_ls_R_factor_all 0.0791
_refine_ls_R_factor_gt 0.0672
_refine_ls_shift/su_max 0.014
_refine_ls_shift/su_mean 0.001
_refine_ls_structure_factor_coef Fsqd
_refine_ls_weighting_details 'w=1/[\s^2^(Fo^2^)+(0.0900P)^2^+51.5220P] where P=(Fo^2^+2Fc^2^)/3'
_refine_ls_weighting_scheme calc
_refine_ls_wR_factor_gt 0.1675
_refine_ls_wR_factor_ref 0.1779
_reflns_Friedel_coverage 0.535
_reflns_Friedel_fraction_full 0.569
_reflns_Friedel_fraction_max 0.532
_reflns_number_gt 9865
_reflns_number_total 11827
_reflns_threshold_expression 'I > 2\s(I)'
_cod_data_source_file yw5001sup1.cif
_cod_data_source_block IV
_cod_depositor_comments 'Adding full bibliography for 1565717--1565720.cif.'
_cod_database_code 1565720
_cod_database_fobs_code 1565720
_shelx_shelxl_version_number 2014/7
_shelx_space_group_comment
;
The symmetry employed for this shelxl refinement is uniquely defined
by the following loop, which should always be used as a source of
symmetry information in preference to the above space-group names.
They are only intended as comments.
;
_shelx_estimated_absorpt_t_max 0.755
_shelx_estimated_absorpt_t_min 0.199
_reflns_odcompleteness_completeness 99.43
_reflns_odcompleteness_iscentric 1
_reflns_odcompleteness_theta 64.99
_olex2_refinement_description
;
1. Fixed Uiso
 At 1.2 times of:
  All C(H) groups, All C(H,H) groups, All C(H,H,H,H) groups
 At 1.5 times of:
  All C(H,H,H) groups, All O(H) groups
2. Restrained distances
 O3-H3
 0.85 with sigma of 0.01
 C30-C29
 1.54 with sigma of 0.02
 O7-H7
 0.85 with sigma of 0.01
 C62A-C61
 1.54 with sigma of 0.02
 C62A-C61 = C62B-C61
 1.54 with sigma of 0.02
 U1-H3
 2.891388 with sigma of 0.02
 C29-H3
 1.940519 with sigma of 0.02
 U2-H7
 2.860598 with sigma of 0.02
 C61-H7
 1.876164 with sigma of 0.02
 O7-C62A
 2.42 with sigma of 0.04
 O7-C62B
 2.42 with sigma of 0.04
 F6A-C14A \\sim F5A-C14A \\sim F5B-C14B \\sim F4A-C14A \\sim F4B-C14B \\sim
F6B-C14B
 with sigma of 0.02
 C14A-C13 \\sim C14B-C13
 with sigma of 0.02
 F6A-F5A \\sim F5B-F6B
 with sigma of 0.02
 F6A-F4A \\sim F4B-F6B
 with sigma of 0.02
 F4A-F5A \\sim F4B-F5B
 with sigma of 0.02
3. Rigid bond restraints
 C8, F4A, C13, F5A, F6A, C12, C14A, C9, C10, C11, F6B, C14B, F5B, F4B
 with sigma for 1-2 distances of 0.01 and sigma for 1-3 distances of 0.01
 C15, F7, F9, F8, C20, C17, C21, C16, C18, C19
 with sigma for 1-2 distances of 0.01 and sigma for 1-3 distances of 0.01
 F19, F21, F20, C51, C52, C53, C50, C48, C49, C47
 with sigma for 1-2 distances of 0.01 and sigma for 1-3 distances of 0.01
 F23, C55, F22, F24, C59, C58, C54, C60, C56, C57
 with sigma for 1-2 distances of 0.01 and sigma for 1-3 distances of 0.01
 F16, F18, C45, C41, F17, C40, C43, C42, C44, C46
 with sigma for 1-2 distances of 0.01 and sigma for 1-3 distances of 0.01
 F15, F14, F13, C33, C39, C38, C34, C37, C36, C35
 with sigma for 1-2 distances of 0.01 and sigma for 1-3 distances of 0.01
 O3, C29, C30
 with sigma for 1-2 distances of 0.01 and sigma for 1-3 distances of 0.01
 O7, C61, C62A
 with sigma for 1-2 distances of 0.01 and sigma for 1-3 distances of 0.01
 C62B, C61, O7, C62A
 with sigma for 1-2 distances of 0.01 and sigma for 1-3 distances of 0.01
4. Uiso/Uaniso restraints and constraints
Uanis(F18) \\sim Ueq: with sigma of 0.01 and sigma for terminal atoms of 0.02
Uanis(F6A) \\sim Ueq: with sigma of 0.01 and sigma for terminal atoms of 0.02
Uanis(O5) \\sim Ueq: with sigma of 0.001 and sigma for terminal atoms of 0.002
Uanis(C15) \\sim Ueq: with sigma of 0.01 and sigma for terminal atoms of 0.02
Uanis(F4B) \\sim Ueq: with sigma of 0.01 and sigma for terminal atoms of 0.02
Uanis(C42) \\sim Ueq: with sigma of 0.01 and sigma for terminal atoms of 0.02
Uanis(C62B) \\sim Ueq: with sigma of 0.01 and sigma for terminal atoms of 0.02
5. Others
 Sof(F6B)=Sof(C14B)=Sof(F4B)=Sof(F5B)=1-FVAR(1)
 Sof(F4A)=Sof(F5A)=Sof(F6A)=Sof(C14A)=FVAR(1)
 Sof(H61C)=Sof(H61D)=Sof(C62B)=Sof(H62D)=Sof(H62E)=Sof(H62F)=1-FVAR(2)
 Sof(H61A)=Sof(H61B)=Sof(C62A)=Sof(H62A)=Sof(H62B)=Sof(H62C)=FVAR(2)
6.a Secondary CH2 refined with riding coordinates:
 C31(H31A,H31B), C29(H29A,H29B), C61(H61A,H61B), C61(H61C,H61D), C63(H63A,H63B)
6.b Aromatic/amide H refined with riding coordinates:
 C9(H9), C10(H10), C11(H11), C12(H12), C3(H3A), C55(H55), C24(H24), C25(H25),
 C51(H51), C4(H4), C2(H2), C17(H17), C58(H58), C5(H5), C23(H23), C16(H16),
 C50(H50), C48(H48), C18(H18), C26(H26), C49(H49), C19(H19), C34(H34), C44(H44),
  C43(H43), C42(H42), C41(H41), C56(H56), C37(H37), C36(H36), C57(H57), C35(H35)
6.c Fitted hexagon refined as free rotating group:
 C8(C9,C10,C11,C12,C13), C40(C45,C44,C43,C42,C41)
6.d Tetrahedral OH refined with riding coordinates:
 O4(H4A), O8(H8)
6.e Idealised Me refined with riding coordinates:
 C62B(H62D,H62E,H62F)
6.f Idealised Me refined as rotating group:
 C64(H64A,H64B,H64C), C30(H30A,H30B,H30C), C32(H32A,H32B,H32C), C62A(H62A,H62B,
 H62C)
6.g Idealised tetrahedral OH refined with riding coordinates:
 O7(H7), O3(H3)
;
_olex2_submission_special_instructions 'No special instructions were received'
_oxdiff_exptl_absorpt_empirical_details
;
Empirical correction (ABSPACK) includes:
- Absorption correction using spherical harmonics
- Frame scaling
;
_oxdiff_exptl_absorpt_empirical_full_max 1.540
_oxdiff_exptl_absorpt_empirical_full_min 0.725

loop_
_space_group_symop_operation_xyz
'x, y, z'
'-x, -y, z+1/2'
'x+1/2, -y, z'
'-x+1/2, y, z+1/2'

loop_
_atom_site_label
_atom_site_type_symbol
_atom_site_fract_x
_atom_site_fract_y
_atom_site_fract_z
_atom_site_U_iso_or_equiv
_atom_site_adp_type
_atom_site_occupancy
_atom_site_site_symmetry_order
_atom_site_calc_flag
_atom_site_refinement_flags_posn
_atom_site_refinement_flags_adp
_atom_site_refinement_flags_occupancy
_atom_site_disorder_assembly
_atom_site_disorder_group
U1 U 0.49022(4) 0.91342(10) 0.62177(2) 0.0348(2) Uani 1 1 d D . . . .
U2 U 0.75773(4) 0.41835(10) 0.37663(2) 0.0364(2) Uani 1 1 d D . . . .
S4 S 0.6133(3) 0.7646(8) 0.59452(8) 0.0342(12) Uani 1 1 d . . . . .
P2 P 0.5720(3) 0.8953(8) 0.56810(9) 0.0302(11) Uani 1 1 d . . . . .
S8 S 0.6343(3) 0.2671(8) 0.40388(9) 0.0355(12) Uani 1 1 d . . . . .
S7 S 0.7708(4) 0.5310(12) 0.42119(15) 0.0476(18) Uani 1 1 d . . . . .
P4 P 0.6758(3) 0.3955(8) 0.43041(10) 0.0319(12) Uani 1 1 d . . . . .
S3 S 0.4742(5) 1.0265(10) 0.57667(11) 0.0413(17) Uani 1 1 d . . . . .
P1 P 0.5296(4) 0.7648(10) 0.67560(9) 0.0466(17) Uani 1 1 d . . . . .
S2 S 0.5792(5) 0.6775(12) 0.64741(10) 0.058(2) Uani 1 1 d . . . . .
S5 S 0.7989(6) 0.4501(16) 0.33033(13) 0.077(3) Uani 1 1 d . . . . .
P3 P 0.7178(4) 0.2759(11) 0.32244(11) 0.0490(17) Uani 1 1 d . . . . .
S6 S 0.6647(5) 0.1933(13) 0.35068(12) 0.071(3) Uani 1 1 d . . . . .
S1 S 0.4448(5) 0.9324(15) 0.66781(13) 0.069(3) Uani 1 1 d . . . . .
F23 F 0.744(2) 0.468(3) 0.5052(4) 0.086(7) Uani 1 1 d . U . . .
C15 C 0.6562(17) 1.022(3) 0.5587(4) 0.031(4) Uani 1 1 d . U . . .
O7 O 0.8699(8) 0.600(2) 0.3759(4) 0.045(4) Uani 1 1 d D U . . .
H7 H 0.9110 0.5591 0.3707 0.067 Uiso 1 1 calc DR . . . .
F7 F 0.7925(12) 0.735(3) 0.5669(3) 0.071(5) Uani 1 1 d . U . . .
F9 F 0.6961(9) 0.702(2) 0.5440(3) 0.057(4) Uani 1 1 d . U . . .
O3 O 0.3793(9) 1.0921(19) 0.6222(4) 0.049(4) Uani 1 1 d D U . . .
H3 H 0.3323 1.0638 0.6242 0.074 Uiso 1 1 calc DR . . . .
F11 F 0.6143(12) 0.965(3) 0.5097(4) 0.070(6) Uani 1 1 d . . . . .
F8 F 0.8109(10) 0.787(2) 0.5319(3) 0.061(4) Uani 1 1 d . U . . .
F19 F 0.4521(10) 0.237(2) 0.4318(3) 0.064(4) Uani 1 1 d . U . . .
O6 O 0.8279(9) 0.269(3) 0.3814(4) 0.065(6) Uani 1 1 d . . . . .
O2 O 0.4190(9) 0.755(2) 0.6157(3) 0.040(4) Uani 1 1 d . . . . .
F2 F 0.5266(16) 0.970(4) 0.7483(4) 0.092(9) Uani 1 1 d . . . . .
F21 F 0.5505(9) 0.203(2) 0.4548(3) 0.057(4) Uani 1 1 d . U . . .
F16 F 0.5899(15) 0.054(4) 0.3065(7) 0.125(12) Uani 1 1 d . U . . .
O5 O 0.6893(11) 0.582(2) 0.3717(2) 0.037(4) Uani 1 1 d . U . . .
O4 O 0.2399(17) 0.964(4) 0.6253(8) 0.094(10) Uani 1 1 d . . . . .
H4A H 0.2243 0.9559 0.6123 0.141 Uiso 1 1 calc R . . . .
F20 F 0.4352(12) 0.288(2) 0.4664(3) 0.072(5) Uani 1 1 d . U . . .
C8 C 0.4822(11) 0.589(3) 0.6908(4) 0.050(6) Uani 1 1 d . U . . .
C9 C 0.3984(11) 0.593(3) 0.6918(4) 0.089(12) Uani 1 1 d G U . . .
H9 H 0.3703 0.6822 0.6861 0.107 Uiso 1 1 calc R . . . .
C10 C 0.3566(9) 0.462(4) 0.7014(5) 0.120(16) Uani 1 1 d G U . . .
H10 H 0.3005 0.4647 0.7021 0.144 Uiso 1 1 calc R . . A .
C11 C 0.3986(16) 0.328(3) 0.7100(5) 0.121(16) Uani 1 1 d G U . B 2
H11 H 0.3706 0.2412 0.7164 0.145 Uiso 1 1 calc R . . B 2
C12 C 0.4824(16) 0.325(2) 0.7090(5) 0.101(14) Uani 1 1 d G U . . .
H12 H 0.5105 0.2352 0.7147 0.121 Uiso 1 1 calc R . . B .
C13 C 0.5242(9) 0.455(3) 0.6993(4) 0.056(6) Uani 1 1 d DG U . . .
C3 C 0.740(3) 0.964(5) 0.6939(8) 0.066(10) Uani 1 1 d . . . . .
H3A H 0.7879 0.9850 0.6864 0.079 Uiso 1 1 calc R . . . .
F10 F 0.5189(14) 1.078(2) 0.5261(3) 0.061(5) Uani 1 1 d . . . . .
C55 C 0.7371(19) 0.100(3) 0.4441(5) 0.043(5) Uani 1 1 d . U . . .
H55 H 0.7313 0.0772 0.4289 0.052 Uiso 1 1 calc R . . . .
F22 F 0.6300(17) 0.458(3) 0.4903(5) 0.087(6) Uani 1 1 d . U . . .
F1 F 0.4584(11) 0.886(3) 0.7194(3) 0.064(5) Uani 1 1 d . . . . .
F15 F 0.7331(16) 0.226(3) 0.2607(4) 0.095(7) Uani 1 1 d . U . . .
F24 F 0.7252(15) 0.578(2) 0.4731(3) 0.065(5) Uani 1 1 d . U . . .
C22 C 0.5335(13) 0.751(3) 0.5464(3) 0.034(5) Uani 1 1 d . . . . .
C24 C 0.473(2) 0.479(4) 0.5413(7) 0.050(7) Uani 1 1 d . . . . .
H24 H 0.4590 0.3776 0.5473 0.060 Uiso 1 1 calc R . . . .
F14 F 0.7944(11) 0.396(3) 0.2794(3) 0.065(5) Uani 1 1 d . U . . .
C20 C 0.7294(18) 0.976(4) 0.5530(4) 0.037(5) Uani 1 1 d . U . . .
C25 C 0.4573(17) 0.514(4) 0.5194(6) 0.043(7) Uani 1 1 d . . . . .
H25 H 0.4317 0.4365 0.5104 0.052 Uiso 1 1 calc R . . . .
F3 F 0.5270(14) 0.714(3) 0.7384(4) 0.087(7) Uani 1 1 d . . . . .
C51 C 0.4542(17) 0.595(4) 0.4494(4) 0.046(5) Uani 1 1 d . U . . .
H51 H 0.4041 0.5624 0.4548 0.055 Uiso 1 1 calc R . . . .
C27 C 0.5178(13) 0.789(3) 0.5238(4) 0.035(5) Uani 1 1 d . . . . .
C4 C 0.736(3) 1.000(4) 0.7160(10) 0.070(12) Uani 1 1 d . . . . .
H4 H 0.7804 1.0484 0.7230 0.084 Uiso 1 1 calc R . . . .
C1 C 0.6067(14) 0.856(3) 0.6940(4) 0.034(5) Uani 1 1 d . . . . .
C2 C 0.6770(16) 0.898(3) 0.6819(5) 0.046(6) Uani 1 1 d . . . . .
H2 H 0.6806 0.8818 0.6665 0.056 Uiso 1 1 calc R . . . .
C59 C 0.7301(16) 0.288(4) 0.4742(4) 0.042(5) Uani 1 1 d . U . . .
C52 C 0.5105(16) 0.484(3) 0.4466(6) 0.042(6) Uani 1 1 d . U . . .
C28 C 0.5371(16) 0.953(5) 0.5132(4) 0.044(6) Uani 1 1 d . . . . .
C17 C 0.702(2) 1.304(4) 0.5586(6) 0.060(7) Uani 1 1 d . U . . .
H17 H 0.6921 1.4155 0.5610 0.072 Uiso 1 1 calc R . . . .
F13 F 0.7381(19) 0.481(5) 0.2511(5) 0.113(11) Uani 1 1 d . U . . .
C58 C 0.7689(19) 0.169(4) 0.4877(4) 0.051(6) Uani 1 1 d . U . . .
H58 H 0.7848 0.1970 0.5021 0.061 Uiso 1 1 calc R . . . .
F12 F 0.4961(19) 0.972(3) 0.4941(4) 0.087(8) Uani 1 1 d . . . . .
C21 C 0.7623(17) 0.798(4) 0.5490(5) 0.048(5) Uani 1 1 d . U . . .
O1 O 0.5549(10) 1.070(3) 0.6276(3) 0.053(5) Uani 1 1 d . . . . .
C6 C 0.6008(17) 0.899(3) 0.7161(5) 0.043(6) Uani 1 1 d . . . . .
C5 C 0.666(2) 0.966(5) 0.7281(6) 0.058(8) Uani 1 1 d . . . . .
H5 H 0.6629 0.9856 0.7435 0.070 Uiso 1 1 calc R . . . .
C23 C 0.5108(16) 0.600(3) 0.5548(4) 0.038(6) Uani 1 1 d . . . . .
H23 H 0.5206 0.5765 0.5698 0.046 Uiso 1 1 calc R . . . .
C53 C 0.4904(12) 0.307(4) 0.4497(5) 0.042(5) Uani 1 1 d . U . . .
C54 C 0.7139(13) 0.251(3) 0.4519(4) 0.033(4) Uani 1 1 d . U . . .
C16 C 0.6442(18) 1.195(3) 0.5613(5) 0.048(5) Uani 1 1 d . U . . .
H16 H 0.5929 1.2325 0.5651 0.057 Uiso 1 1 calc R . . . .
F18 F 0.613(2) -0.193(4) 0.3114(6) 0.141(10) Uani 1 1 d . U . . .
C31 C 0.2326(19) 0.805(5) 0.6364(5) 0.071(10) Uani 1 1 d . . . . .
H31A H 0.1893 0.8100 0.6473 0.085 Uiso 1 1 calc R . . . .
H31B H 0.2823 0.7811 0.6444 0.085 Uiso 1 1 calc R . . . .
C50 C 0.466(2) 0.759(4) 0.4446(7) 0.070(9) Uani 1 1 d . U . . .
H50 H 0.4227 0.8310 0.4442 0.084 Uiso 1 1 calc R . . . .
C29 C 0.383(2) 1.273(3) 0.6198(4) 0.066(8) Uani 1 1 d D U . . .
H29A H 0.3421 1.3097 0.6093 0.079 Uiso 1 1 calc R . . . .
H29B H 0.4355 1.3050 0.6141 0.079 Uiso 1 1 calc R . . . .
C61 C 0.878(2) 0.775(3) 0.3759(6) 0.082(10) Uani 1 1 d D U . . .
H61A H 0.9266 0.8054 0.3839 0.098 Uiso 0.54(6) 1 calc R . P C 1
H61B H 0.8323 0.8229 0.3838 0.098 Uiso 0.54(6) 1 calc R . P C 1
H61C H 0.9187 0.8090 0.3653 0.098 Uiso 0.46(6) 1 calc R . P C 2
H61D H 0.8936 0.8132 0.3907 0.098 Uiso 0.46(6) 1 calc R . P C 2
C60 C 0.710(2) 0.445(5) 0.4848(5) 0.056(6) Uani 1 1 d . U . . .
O8 O 1.0056(16) 0.457(5) 0.3729(8) 0.095(12) Uani 1 1 d . . . . .
H8 H 1.0489 0.5053 0.3732 0.143 Uiso 1 1 calc R . . . .
C48 C 0.607(2) 0.691(4) 0.4366(5) 0.055(6) Uani 1 1 d . U . . .
H48 H 0.6582 0.7258 0.4325 0.066 Uiso 1 1 calc R . . D .
C18 C 0.778(2) 1.254(4) 0.5523(5) 0.057(6) Uani 1 1 d . U . . .
H18 H 0.8184 1.3310 0.5500 0.069 Uiso 1 1 calc R . . . .
F4A F 0.655(2) 0.545(4) 0.6931(7) 0.058(10) Uani 0.63(4) 1 d D U P E 1
C26 C 0.4804(17) 0.671(4) 0.5103(5) 0.053(7) Uani 1 1 d . . . . .
H26 H 0.4704 0.6946 0.4953 0.064 Uiso 1 1 calc R . . . .
C64 C 1.031(3) 0.168(6) 0.3784(8) 0.095(13) Uani 1 1 d . . . . .
H64A H 1.0881 0.1516 0.3799 0.142 Uiso 1 1 calc GR . . . .
H64B H 1.0057 0.0674 0.3738 0.142 Uiso 1 1 calc GR . . . .
H64C H 1.0090 0.2031 0.3925 0.142 Uiso 1 1 calc GR . . . .
C33 C 0.6411(15) 0.376(4) 0.3044(5) 0.049(6) Uani 1 1 d . U . . .
F17 F 0.611(2) -0.125(6) 0.2805(6) 0.148(13) Uani 1 1 d . U . . .
C49 C 0.544(2) 0.816(4) 0.4402(7) 0.071(9) Uani 1 1 d . U . . .
H49 H 0.5560 0.9274 0.4396 0.085 Uiso 1 1 calc R . . . .
C39 C 0.727(2) 0.380(5) 0.2679(5) 0.064(6) Uani 1 1 d . U . . .
F5A F 0.639(3) 0.372(6) 0.7175(6) 0.107(16) Uani 0.63(4) 1 d D U P E 1
C38 C 0.6501(16) 0.412(3) 0.2812(5) 0.046(5) Uani 1 1 d . U . . .
C19 C 0.7943(16) 1.092(4) 0.5494(6) 0.052(6) Uani 1 1 d . U . . .
H19 H 0.8456 1.0570 0.5453 0.063 Uiso 1 1 calc R . . . .
C34 C 0.566(2) 0.415(4) 0.3137(7) 0.065(7) Uani 1 1 d . U . . .
H34 H 0.5569 0.3886 0.3286 0.078 Uiso 1 1 calc R . . F .
C63 C 1.016(2) 0.296(5) 0.3613(6) 0.074(10) Uani 1 1 d . . . . .
H63A H 0.9672 0.2701 0.3529 0.088 Uiso 1 1 calc R . . . .
H63B H 1.0607 0.3022 0.3509 0.088 Uiso 1 1 calc R . . . .
F6A F 0.628(2) 0.303(4) 0.6829(7) 0.087(11) Uani 0.63(4) 1 d D U P E 1
C40 C 0.7659(13) 0.096(3) 0.3084(4) 0.056(6) Uani 1 1 d . U . . .
C45 C 0.7244(10) -0.040(3) 0.3003(4) 0.064(7) Uani 1 1 d G U . . .
C44 C 0.7667(15) -0.170(3) 0.2907(4) 0.088(10) Uani 1 1 d G U . . .
H44 H 0.7390 -0.2608 0.2852 0.105 Uiso 1 1 calc R . . . .
C43 C 0.8504(15) -0.163(3) 0.2892(5) 0.088(9) Uani 1 1 d G U . . .
H43 H 0.8787 -0.2501 0.2828 0.105 Uiso 1 1 calc R . . . .
C42 C 0.8918(10) -0.027(3) 0.2973(5) 0.095(11) Uani 1 1 d G U . . .
H42 H 0.9479 -0.0227 0.2963 0.114 Uiso 1 1 calc R . . . .
C41 C 0.8496(13) 0.103(3) 0.3069(4) 0.067(7) Uani 1 1 d G U . . .
H41 H 0.8773 0.1939 0.3124 0.081 Uiso 1 1 calc R . . . .
C7 C 0.5268(18) 0.867(4) 0.7305(4) 0.053(8) Uani 1 1 d . . . . .
C14A C 0.611(2) 0.416(4) 0.6979(5) 0.048(7) Uani 0.63(4) 1 d D U P E 1
C30 C 0.369(4) 1.349(6) 0.6423(6) 0.106(17) Uani 1 1 d D U . . .
H30A H 0.3557 1.2649 0.6530 0.158 Uiso 1 1 calc GR . . . .
H30B H 0.3258 1.4269 0.6414 0.158 Uiso 1 1 calc GR . . . .
H30C H 0.4175 1.4044 0.6471 0.158 Uiso 1 1 calc GR . . . .
C56 C 0.7690(19) -0.020(4) 0.4581(7) 0.047(6) Uani 1 1 d . U . . .
H56 H 0.7803 -0.1237 0.4524 0.056 Uiso 1 1 calc R . . . .
C32 C 0.216(2) 0.666(5) 0.6201(7) 0.083(11) Uani 1 1 d . . . . .
H32A H 0.1627 0.6803 0.6138 0.125 Uiso 1 1 calc GR . . . .
H32B H 0.2180 0.5628 0.6279 0.125 Uiso 1 1 calc GR . . . .
H32C H 0.2551 0.6675 0.6084 0.125 Uiso 1 1 calc GR . . . .
C37 C 0.588(3) 0.492(4) 0.2707(8) 0.060(8) Uani 1 1 d . U . . .
H37 H 0.5964 0.5310 0.2563 0.072 Uiso 1 1 calc R . . . .
C62A C 0.881(4) 0.845(8) 0.3523(8) 0.09(3) Uani 0.54(6) 1 d D U P C 1
H62A H 0.9361 0.8477 0.3472 0.135 Uiso 0.54(6) 1 calc GR . P C 1
H62B H 0.8594 0.9546 0.3523 0.135 Uiso 0.54(6) 1 calc GR . P C 1
H62C H 0.8498 0.7770 0.3424 0.135 Uiso 0.54(6) 1 calc GR . P C 1
C36 C 0.513(2) 0.517(5) 0.2805(9) 0.063(8) Uani 1 1 d . U . . .
H36 H 0.4692 0.5505 0.2719 0.075 Uiso 1 1 calc R . . G .
C57 C 0.784(2) 0.011(4) 0.4800(6) 0.054(7) Uani 1 1 d . U . . .
H57 H 0.8033 -0.0704 0.4895 0.064 Uiso 1 1 calc R . . . .
C35 C 0.506(2) 0.491(4) 0.3020(7) 0.056(7) Uani 1 1 d . U . H 2
H35 H 0.4589 0.5249 0.3094 0.068 Uiso 1 1 calc R . . H 2
C47 C 0.5932(19) 0.532(4) 0.4390(5) 0.041(5) Uani 1 1 d . U . I 2
C46 C 0.632(3) -0.055(5) 0.2990(8) 0.077(8) Uani 1 1 d . U . J 2
F6B F 0.644(3) 0.546(7) 0.7198(6) 0.069(15) Uani 0.37(4) 1 d D U P E 2
C14B C 0.613(3) 0.452(5) 0.7035(7) 0.049(10) Uani 0.37(4) 1 d D U P E 2
F4B F 0.653(4) 0.504(6) 0.6856(6) 0.045(11) Uani 0.37(4) 1 d D U P E 2
F5B F 0.648(4) 0.305(5) 0.7060(13) 0.10(3) Uani 0.37(4) 1 d D U P E 2
C62B C 0.795(4) 0.848(9) 0.3695(18) 0.12(2) Uani 0.46(6) 1 d D U P C 2
H62D H 0.7805 0.8108 0.3548 0.176 Uiso 0.46(6) 1 calc R . P C 2
H62E H 0.7989 0.9663 0.3695 0.176 Uiso 0.46(6) 1 calc R . P C 2
H62F H 0.7554 0.8139 0.3801 0.176 Uiso 0.46(6) 1 calc R . P C 2

loop_
_atom_site_aniso_label
_atom_site_aniso_U_11
_atom_site_aniso_U_22
_atom_site_aniso_U_33
_atom_site_aniso_U_23
_atom_site_aniso_U_13
_atom_site_aniso_U_12
U1 0.0227(4) 0.0540(4) 0.0278(3) -0.0059(4) 0.0006(3) 0.0057(3)
U2 0.0200(4) 0.0541(5) 0.0350(4) 0.0038(5) -0.0019(3) -0.0039(3)
S4 0.027(2) 0.048(3) 0.027(2) 0.005(2) -0.001(2) 0.007(2)
P2 0.018(2) 0.045(3) 0.028(2) -0.002(2) -0.002(2) 0.000(2)
S8 0.028(2) 0.049(3) 0.029(2) -0.001(2) -0.001(2) -0.008(2)
S7 0.028(3) 0.067(4) 0.049(4) 0.011(4) -0.012(3) -0.005(3)
P4 0.023(3) 0.043(3) 0.030(3) -0.003(2) -0.003(2) -0.002(2)
S3 0.041(3) 0.060(4) 0.023(3) 0.006(3) 0.002(3) 0.030(3)
P1 0.035(3) 0.076(5) 0.029(3) -0.001(3) 0.005(2) 0.026(3)
S2 0.050(4) 0.090(5) 0.033(3) -0.006(3) 0.007(3) 0.033(4)
S5 0.061(5) 0.137(8) 0.033(3) -0.011(5) 0.010(4) -0.064(6)
P3 0.034(3) 0.074(5) 0.039(3) -0.006(3) 0.003(3) -0.018(3)
S6 0.057(4) 0.111(7) 0.046(3) -0.005(4) 0.016(3) -0.053(5)
S1 0.048(4) 0.124(8) 0.036(4) -0.005(5) 0.001(3) 0.041(5)
F23 0.136(19) 0.080(13) 0.040(9) -0.013(9) -0.017(12) 0.023(15)
C15 0.039(8) 0.038(8) 0.017(8) 0.013(7) -0.010(8) -0.008(7)
O7 0.020(7) 0.059(9) 0.055(9) 0.007(10) 0.004(8) -0.022(7)
F7 0.057(10) 0.085(12) 0.070(9) 0.019(10) -0.005(8) 0.021(10)
F9 0.024(6) 0.056(9) 0.090(11) -0.005(9) 0.005(7) 0.004(6)
O3 0.041(9) 0.046(8) 0.061(10) 0.002(9) 0.004(10) 0.023(7)
F11 0.038(9) 0.106(14) 0.065(12) 0.030(12) 0.012(8) -0.014(10)
F8 0.035(7) 0.081(12) 0.068(8) 0.015(9) 0.020(7) 0.012(8)
F19 0.045(9) 0.064(10) 0.083(10) -0.027(10) -0.007(8) -0.017(8)
O6 0.012(7) 0.100(16) 0.084(15) 0.012(14) -0.002(8) 0.022(9)
O2 0.027(7) 0.041(8) 0.052(10) -0.009(8) -0.006(7) 0.008(7)
F2 0.064(14) 0.16(2) 0.051(12) -0.052(14) 0.026(11) -0.009(16)
F21 0.033(7) 0.054(9) 0.083(11) 0.024(9) 0.007(7) 0.000(6)
F16 0.049(11) 0.098(14) 0.23(4) -0.082(19) -0.006(18) -0.001(12)
O5 0.034(5) 0.039(5) 0.039(5) 0.003(2) -0.003(2) -0.002(2)
O4 0.040(13) 0.12(2) 0.12(3) 0.02(3) 0.00(2) 0.011(16)
F20 0.056(10) 0.075(12) 0.084(10) -0.009(10) 0.035(9) -0.009(9)
C8 0.028(10) 0.078(17) 0.045(16) -0.014(12) 0.010(11) 0.008(10)
C9 0.025(10) 0.20(4) 0.047(15) 0.02(2) 0.004(13) 0.003(15)
C10 0.033(15) 0.17(4) 0.16(5) -0.05(3) 0.02(2) -0.043(15)
C11 0.088(19) 0.09(2) 0.18(5) -0.05(2) 0.06(3) -0.064(19)
C12 0.087(17) 0.058(19) 0.16(4) -0.01(2) 0.04(3) -0.026(16)
C13 0.039(8) 0.062(14) 0.067(19) -0.006(14) 0.009(10) -0.014(8)
C3 0.06(2) 0.058(17) 0.08(2) 0.001(19) 0.02(2) -0.021(17)
F10 0.071(12) 0.061(11) 0.051(10) 0.006(8) -0.003(10) -0.001(9)
C55 0.043(13) 0.036(10) 0.050(12) 0.008(8) -0.004(12) -0.019(10)
F22 0.081(12) 0.100(15) 0.081(15) -0.008(14) 0.031(11) 0.026(12)
F1 0.046(10) 0.107(15) 0.040(8) -0.009(9) 0.008(8) -0.004(10)
F15 0.086(15) 0.119(14) 0.080(12) -0.055(11) -0.003(12) 0.029(13)
F24 0.088(15) 0.055(9) 0.052(9) -0.005(7) -0.010(10) 0.000(9)
C22 0.023(9) 0.046(12) 0.032(10) -0.008(10) 0.012(8) -0.006(10)
C24 0.033(14) 0.049(15) 0.067(19) -0.002(15) -0.003(15) -0.021(12)
F14 0.038(8) 0.103(14) 0.054(9) 0.000(9) 0.013(7) -0.005(9)
C20 0.038(12) 0.053(8) 0.019(11) 0.014(8) -0.001(10) -0.013(7)
C25 0.020(11) 0.063(17) 0.047(15) -0.023(13) -0.003(11) 0.004(11)
F3 0.069(13) 0.109(17) 0.084(13) 0.040(13) 0.018(11) -0.011(13)
C51 0.033(11) 0.063(11) 0.042(12) -0.004(12) -0.016(10) 0.020(9)
C27 0.018(9) 0.046(13) 0.039(11) -0.003(10) -0.003(9) 0.002(9)
C4 0.049(19) 0.05(2) 0.11(4) -0.012(18) -0.01(2) 0.007(14)
C1 0.027(10) 0.029(10) 0.047(12) 0.004(10) 0.018(10) 0.008(9)
C2 0.036(13) 0.048(14) 0.055(14) 0.011(13) 0.012(12) 0.000(11)
C59 0.039(13) 0.059(10) 0.030(9) 0.010(8) -0.002(9) 0.008(10)
C52 0.020(10) 0.046(8) 0.059(18) -0.008(10) -0.017(10) 0.003(7)
C28 0.030(11) 0.09(2) 0.017(10) -0.002(12) -0.005(9) -0.016(14)
C17 0.060(14) 0.037(11) 0.08(2) 0.029(14) -0.008(15) -0.013(9)
F13 0.078(16) 0.18(2) 0.083(17) 0.053(18) 0.032(12) 0.052(18)
C58 0.055(16) 0.065(13) 0.033(11) 0.014(10) -0.001(11) 0.006(14)
F12 0.116(19) 0.098(15) 0.047(11) 0.022(11) -0.058(13) -0.029(15)
C21 0.042(13) 0.058(10) 0.043(11) 0.006(11) 0.012(8) -0.010(8)
O1 0.020(7) 0.077(12) 0.061(11) -0.031(10) -0.020(8) 0.004(8)
C6 0.039(13) 0.043(13) 0.048(13) 0.004(11) 0.013(12) 0.003(11)
C5 0.049(17) 0.08(2) 0.043(15) 0.004(16) -0.015(13) -0.008(17)
C23 0.030(11) 0.047(13) 0.037(12) 0.013(10) -0.015(11) -0.020(11)
C53 0.012(9) 0.052(9) 0.062(13) -0.016(11) 0.008(8) -0.001(7)
C54 0.025(9) 0.035(9) 0.041(9) 0.011(8) -0.009(8) -0.013(8)
C16 0.048(11) 0.034(10) 0.062(15) 0.017(11) -0.020(12) -0.010(8)
F18 0.116(17) 0.120(15) 0.189(19) 0.023(16) 0.027(17) -0.026(14)
C31 0.034(14) 0.12(3) 0.056(15) 0.01(2) 0.002(14) -0.004(19)
C50 0.063(13) 0.053(11) 0.10(3) -0.021(17) -0.018(19) 0.025(13)
C29 0.09(2) 0.060(12) 0.048(12) 0.021(13) -0.016(16) 0.010(16)
C61 0.078(19) 0.066(14) 0.10(2) 0.04(2) -0.01(2) -0.019(18)
C60 0.063(14) 0.062(12) 0.044(13) 0.003(10) 0.000(12) 0.011(15)
O8 0.021(9) 0.12(3) 0.15(3) -0.02(2) -0.018(17) -0.003(14)
C48 0.064(14) 0.046(11) 0.056(15) 0.008(13) 0.015(14) 0.002(10)
C18 0.057(12) 0.060(11) 0.054(16) 0.017(15) -0.012(14) -0.020(12)
F4A 0.024(10) 0.050(14) 0.10(3) 0.015(15) -0.018(19) 0.001(12)
C26 0.041(14) 0.069(19) 0.049(14) -0.017(14) -0.004(12) 0.000(14)
C64 0.08(2) 0.10(3) 0.11(3) 0.04(3) 0.01(3) -0.01(2)
C33 0.029(10) 0.067(17) 0.051(10) -0.029(12) -0.001(9) -0.014(10)
F17 0.09(2) 0.23(4) 0.125(16) -0.083(18) -0.023(19) 0.01(2)
C49 0.075(16) 0.032(12) 0.11(3) -0.014(16) -0.03(2) 0.008(10)
C39 0.062(13) 0.096(16) 0.035(12) -0.015(11) 0.003(9) 0.011(17)
F5A 0.10(3) 0.15(4) 0.076(17) 0.050(19) -0.02(2) 0.01(3)
C38 0.033(9) 0.051(14) 0.055(11) -0.024(11) -0.007(8) -0.012(9)
C19 0.024(10) 0.060(11) 0.072(18) 0.027(14) -0.013(11) -0.011(9)
C34 0.048(15) 0.07(2) 0.079(16) -0.020(16) 0.017(12) 0.000(14)
C63 0.057(19) 0.09(3) 0.07(2) 0.02(2) 0.000(18) -0.01(2)
F6A 0.087(18) 0.063(15) 0.111(19) -0.025(14) 0.010(16) 0.015(13)
C40 0.044(11) 0.080(17) 0.045(15) 0.029(12) -0.013(11) 0.003(11)
C45 0.061(10) 0.065(15) 0.07(2) 0.014(14) -0.007(13) 0.018(9)
C44 0.080(14) 0.09(2) 0.09(3) 0.00(2) 0.03(2) 0.019(15)
C43 0.072(15) 0.085(19) 0.11(3) 0.027(18) 0.00(2) 0.031(15)
C42 0.084(13) 0.105(14) 0.095(16) 0.004(11) 0.001(12) 0.021(10)
C41 0.044(12) 0.087(17) 0.070(19) 0.033(14) 0.008(14) 0.012(12)
C7 0.050(16) 0.08(2) 0.032(11) -0.002(13) 0.010(12) -0.035(16)
C14A 0.055(13) 0.035(17) 0.053(18) 0.012(15) 0.007(19) 0.013(12)
C30 0.16(5) 0.08(2) 0.07(2) -0.020(19) -0.01(3) 0.00(3)
C56 0.032(14) 0.041(12) 0.067(15) 0.004(11) -0.004(14) 0.004(11)
C32 0.047(17) 0.10(2) 0.10(3) 0.00(3) 0.00(2) 0.030(19)
C37 0.055(15) 0.056(19) 0.068(17) -0.005(14) 0.008(12) 0.008(13)
C62A 0.08(5) 0.09(4) 0.10(3) 0.05(4) -0.06(4) -0.03(4)
C36 0.034(13) 0.07(2) 0.085(17) -0.028(16) 0.000(15) -0.006(13)
C57 0.043(17) 0.068(14) 0.050(12) 0.015(12) 0.014(14) 0.016(13)
C35 0.024(11) 0.057(18) 0.088(17) -0.029(15) 0.008(12) -0.023(10)
C47 0.042(11) 0.045(9) 0.038(13) 0.012(12) 0.002(11) 0.006(10)
C46 0.062(12) 0.074(18) 0.10(2) -0.027(14) 0.01(2) -0.008(14)
F6B 0.07(3) 0.10(4) 0.041(16) 0.01(2) -0.03(2) 0.01(3)
C14B 0.054(16) 0.04(3) 0.05(2) 0.02(3) -0.02(3) 0.00(2)
F4B 0.027(14) 0.06(2) 0.051(16) 0.000(15) -0.013(15) -0.012(18)
F5B 0.07(2) 0.04(2) 0.21(8) 0.05(3) 0.03(5) 0.00(2)
C62B 0.11(3) 0.11(3) 0.13(4) 0.01(2) -0.01(2) 0.04(2)

loop_
_atom_type_symbol
_atom_type_description
_atom_type_scat_dispersion_real
_atom_type_scat_dispersion_imag
_atom_type_scat_source
C C 0.0181 0.0091 'International Tables Vol C Tables 4.2.6.8 and 6.1.1.4'
H H 0.0000 0.0000 'International Tables Vol C Tables 4.2.6.8 and 6.1.1.4'
F F 0.0727 0.0534 'International Tables Vol C Tables 4.2.6.8 and 6.1.1.4'
O O 0.0492 0.0322 'International Tables Vol C Tables 4.2.6.8 and 6.1.1.4'
P P 0.2955 0.4335 'International Tables Vol C Tables 4.2.6.8 and 6.1.1.4'
S S 0.3331 0.5567 'International Tables Vol C Tables 4.2.6.8 and 6.1.1.4'
U U -4.3638 13.4090 'International Tables Vol C Tables 4.2.6.8 and 6.1.1.4'

loop_
_geom_angle_atom_site_label_1
_geom_angle_atom_site_label_2
_geom_angle_atom_site_label_3
_geom_angle
_geom_angle_site_symmetry_1
_geom_angle_site_symmetry_3
_geom_angle_publ_flag
S3 U1 S4 70.60(17) . . ?
S3 U1 S2 140.11(18) . . ?
S2 U1 S4 69.87(16) . . ?
S1 U1 S4 138.98(19) . . ?
S1 U1 S3 150.0(2) . . ?
S1 U1 S2 69.9(2) . . ?
O3 U1 S4 145.4(6) . . ?
O3 U1 S3 74.8(6) . . ?
O3 U1 S2 144.5(6) . . ?
O3 U1 S1 75.5(6) . . ?
O2 U1 S4 92.9(5) . . ?
O2 U1 S3 88.8(6) . . ?
O2 U1 S2 88.0(6) . . ?
O2 U1 S1 93.4(6) . . ?
O2 U1 O3 86.0(7) . . ?
O1 U1 S4 89.1(6) . . ?
O1 U1 S3 90.6(8) . . ?
O1 U1 S2 93.9(7) . . ?
O1 U1 S1 85.9(8) . . ?
O1 U1 O3 91.5(8) . . ?
O1 U1 O2 177.5(8) . . ?
S7 U2 S8 70.21(19) . . ?
S7 U2 S5 149.8(2) . . ?
S7 U2 S6 139.7(2) . . ?
S5 U2 S8 138.77(19) . . ?
S6 U2 S8 69.51(17) . . ?
S6 U2 S5 70.2(2) . . ?
O7 U2 S8 146.0(5) . . ?
O7 U2 S7 75.8(5) . . ?
O7 U2 S5 74.9(5) . . ?
O7 U2 S6 144.4(5) . . ?
O6 U2 S8 94.9(7) . . ?
O6 U2 S7 91.3(8) . . ?
O6 U2 S5 93.5(8) . . ?
O6 U2 S6 90.1(8) . . ?
O6 U2 O7 85.0(9) . . ?
O6 U2 O5 176.7(10) . . ?
O5 U2 S8 87.8(6) . . ?
O5 U2 S7 87.9(5) . . ?
O5 U2 S5 85.6(6) . . ?
O5 U2 S6 92.6(6) . . ?
O5 U2 O7 91.7(7) . . ?
P2 S4 U1 88.9(2) . . ?
S3 P2 S4 110.7(4) . . ?
C15 P2 S4 106.2(8) . . ?
C15 P2 S3 113.4(10) . . ?
C15 P2 C22 113.7(11) . . ?
C22 P2 S4 109.2(9) . . ?
C22 P2 S3 103.7(8) . . ?
P4 S8 U2 88.9(3) . . ?
P4 S7 U2 91.2(3) . . ?
S7 P4 S8 109.7(4) . . ?
C54 P4 S8 109.5(8) . . ?
C54 P4 S7 105.8(7) . . ?
C47 P4 S8 106.2(11) . . ?
C47 P4 S7 109.4(11) . . ?
C47 P4 C54 116.2(12) . . ?
P2 S3 U1 89.7(3) . . ?
S2 P1 S1 109.4(4) . . ?
C8 P1 S2 108.0(8) . . ?
C8 P1 S1 109.7(8) . . ?
C1 P1 S2 111.2(8) . . ?
C1 P1 S1 110.4(8) . . ?
C1 P1 C8 108.2(10) . . ?
P1 S2 U1 90.1(3) . . ?
P3 S5 U2 90.2(3) . . ?
S5 P3 S6 109.3(4) . . ?
C33 P3 S5 106.5(10) . . ?
C33 P3 S6 109.5(10) . . ?
C33 P3 C40 112.1(11) . . ?
C40 P3 S5 111.9(9) . . ?
C40 P3 S6 107.6(9) . . ?
P3 S6 U2 90.3(3) . . ?
P1 S1 U1 90.1(3) . . ?
C20 C15 P2 129(2) . . ?
C20 C15 C16 116(3) . . ?
C16 C15 P2 114(2) . . ?
U2 O7 H7 113.6 . . ?
C61 O7 U2 133.7(17) . . ?
C61 O7 H7 109.5 . . ?
U1 O3 H3 124.8 . . ?
C29 O3 U1 125.7(16) . . ?
C29 O3 H3 109.5 . . ?
C31 O4 H4A 109.5 . . ?
C9 C8 P1 115.2(13) . . ?
C9 C8 C13 120.0 . . ?
C13 C8 P1 124.6(13) . . ?
C8 C9 H9 120.0 . . ?
C10 C9 C8 120.0 . . ?
C10 C9 H9 120.0 . . ?
C9 C10 H10 120.0 . . ?
C9 C10 C11 120.0 . . ?
C11 C10 H10 120.0 . . ?
C10 C11 H11 120.0 . . ?
C12 C11 C10 120.00(6) . . ?
C12 C11 H11 120.0 . . ?
C11 C12 H12 120.0 . . ?
C11 C12 C13 120.0 . . ?
C13 C12 H12 120.0 . . ?
C8 C13 C14A 129.5(18) . . ?
C8 C13 C14B 125(2) . . ?
C12 C13 C8 120.0 . . ?
C12 C13 C14A 110.1(18) . . ?
C12 C13 C14B 114(2) . . ?
C4 C3 H3A 117.9 . . ?
C4 C3 C2 124(4) . . ?
C2 C3 H3A 117.9 . . ?
C54 C55 H55 118.9 . . ?
C54 C55 C56 122(3) . . ?
C56 C55 H55 118.9 . . ?
C27 C22 P2 126(2) . . ?
C23 C22 P2 113.6(17) . . ?
C23 C22 C27 120(2) . . ?
C25 C24 H24 120.4 . . ?
C25 C24 C23 119(3) . . ?
C23 C24 H24 120.4 . . ?
C15 C20 C21 128(3) . . ?
C15 C20 C19 123(3) . . ?
C19 C20 C21 109(2) . . ?
C24 C25 H25 120.2 . . ?
C24 C25 C26 120(3) . . ?
C26 C25 H25 120.2 . . ?
C52 C51 H51 118.7 . . ?
C52 C51 C50 123(3) . . ?
C50 C51 H51 118.7 . . ?
C22 C27 C28 124(2) . . ?
C26 C27 C22 119(3) . . ?
C26 C27 C28 117(2) . . ?
C3 C4 H4 120.0 . . ?
C3 C4 C5 120(4) . . ?
C5 C4 H4 120.0 . . ?
C2 C1 P1 111(2) . . ?
C6 C1 P1 129.0(19) . . ?
C6 C1 C2 119(3) . . ?
C3 C2 C1 117(3) . . ?
C3 C2 H2 121.5 . . ?
C1 C2 H2 121.5 . . ?
C58 C59 C60 117(2) . . ?
C54 C59 C58 119(3) . . ?
C54 C59 C60 124(2) . . ?
C51 C52 C53 120(3) . . ?
C51 C52 C47 121(3) . . ?
C53 C52 C47 120(2) . . ?
F11 C28 F10 106(3) . . ?
F11 C28 C27 110(3) . . ?
F11 C28 F12 111(2) . . ?
F10 C28 C27 113(2) . . ?
F10 C28 F12 107(3) . . ?
F12 C28 C27 110(2) . . ?
C16 C17 H17 120.1 . . ?
C16 C17 C18 120(3) . . ?
C18 C17 H17 120.1 . . ?
C59 C58 H58 119.0 . . ?
C57 C58 C59 122(3) . . ?
C57 C58 H58 119.0 . . ?
F7 C21 F9 106(2) . . ?
F7 C21 F8 113(3) . . ?
F7 C21 C20 112(2) . . ?
F9 C21 C20 106(2) . . ?
F8 C21 F9 107(2) . . ?
F8 C21 C20 113(2) . . ?
C1 C6 C5 122(3) . . ?
C1 C6 C7 124(3) . . ?
C5 C6 C7 113(3) . . ?
C4 C5 C6 117(4) . . ?
C4 C5 H5 121.6 . . ?
C6 C5 H5 121.6 . . ?
C22 C23 C24 122(2) . . ?
C22 C23 H23 119.0 . . ?
C24 C23 H23 119.0 . . ?
F19 C53 C52 114(3) . . ?
F21 C53 F19 105(2) . . ?
F21 C53 F20 105(2) . . ?
F21 C53 C52 118(2) . . ?
F20 C53 F19 102.4(19) . . ?
F20 C53 C52 110(2) . . ?
C55 C54 P4 115.3(18) . . ?
C55 C54 C59 118(2) . . ?
C59 C54 P4 126(2) . . ?
C15 C16 H16 118.4 . . ?
C17 C16 C15 123(3) . . ?
C17 C16 H16 118.4 . . ?
O4 C31 H31A 109.1 . . ?
O4 C31 H31B 109.1 . . ?
O4 C31 C32 113(3) . . ?
H31A C31 H31B 107.8 . . ?
C32 C31 H31A 109.1 . . ?
C32 C31 H31B 109.1 . . ?
C51 C50 H50 120.2 . . ?
C51 C50 C49 120(3) . . ?
C49 C50 H50 120.2 . . ?
O3 C29 H29A 110.0 . . ?
O3 C29 H29B 110.0 . . ?
O3 C29 C30 109(3) . . ?
H29A C29 H29B 108.3 . . ?
C30 C29 H29A 110.0 . . ?
C30 C29 H29B 110.0 . . ?
O7 C61 H61A 109.2 . . ?
O7 C61 H61B 109.2 . . ?
O7 C61 H61C 110.2 . . ?
O7 C61 H61D 110.2 . . ?
O7 C61 C62A 112(3) . . ?
O7 C61 C62B 108(3) . . ?
H61A C61 H61B 107.9 . . ?
H61C C61 H61D 108.5 . . ?
C62A C61 H61A 109.2 . . ?
C62A C61 H61B 109.2 . . ?
C62B C61 H61C 110.2 . . ?
C62B C61 H61D 110.2 . . ?
F23 C60 C59 114(3) . . ?
F22 C60 F23 100(3) . . ?
F22 C60 C59 114(3) . . ?
F24 C60 F23 106(3) . . ?
F24 C60 F22 105(3) . . ?
F24 C60 C59 117(3) . . ?
C63 O8 H8 109.5 . . ?
C49 C48 H48 118.6 . . ?
C47 C48 H48 118.6 . . ?
C47 C48 C49 123(3) . . ?
C17 C18 H18 119.6 . . ?
C19 C18 C17 121(3) . . ?
C19 C18 H18 119.6 . . ?
C25 C26 H26 119.8 . . ?
C27 C26 C25 120(3) . . ?
C27 C26 H26 119.8 . . ?
H64A C64 H64B 109.5 . . ?
H64A C64 H64C 109.5 . . ?
H64B C64 H64C 109.5 . . ?
C63 C64 H64A 109.5 . . ?
C63 C64 H64B 109.5 . . ?
C63 C64 H64C 109.5 . . ?
C38 C33 P3 126(2) . . ?
C34 C33 P3 119(3) . . ?
C34 C33 C38 116(3) . . ?
C50 C49 C48 117(3) . . ?
C50 C49 H49 121.5 . . ?
C48 C49 H49 121.5 . . ?
F15 C39 C38 113(3) . . ?
F14 C39 F15 101(3) . . ?
F14 C39 C38 115(2) . . ?
F13 C39 F15 109(3) . . ?
F13 C39 F14 102(3) . . ?
F13 C39 C38 115(3) . . ?
C33 C38 C39 124(3) . . ?
C37 C38 C33 118(3) . . ?
C37 C38 C39 118(3) . . ?
C20 C19 H19 121.2 . . ?
C18 C19 C20 118(3) . . ?
C18 C19 H19 121.2 . . ?
C33 C34 H34 118.2 . . ?
C35 C34 C33 124(4) . . ?
C35 C34 H34 118.2 . . ?
O8 C63 H63A 110.0 . . ?
O8 C63 H63B 110.0 . . ?
C64 C63 O8 108(4) . . ?
C64 C63 H63A 110.0 . . ?
C64 C63 H63B 110.0 . . ?
H63A C63 H63B 108.4 . . ?
C45 C40 P3 124.8(13) . . ?
C45 C40 C41 120.0 . . ?
C41 C40 P3 115.2(13) . . ?
C40 C45 C46 125(2) . . ?
C44 C45 C40 120.0 . . ?
C44 C45 C46 115(2) . . ?
C45 C44 H44 120.0 . . ?
C45 C44 C43 120.0 . . ?
C43 C44 H44 120.0 . . ?
C44 C43 H43 120.0 . . ?
C44 C43 C42 120.0 . . ?
C42 C43 H43 120.0 . . ?
C43 C42 H42 120.0 . . ?
C41 C42 C43 120.0 . . ?
C41 C42 H42 120.0 . . ?
C40 C41 H41 120.0 . . ?
C42 C41 C40 120.0 . . ?
C42 C41 H41 120.0 . . ?
F2 C7 C6 110(2) . . ?
F1 C7 F2 109(3) . . ?
F1 C7 F3 107(2) . . ?
F1 C7 C6 113(2) . . ?
F3 C7 F2 107(3) . . ?
F3 C7 C6 111(3) . . ?
F4A C14A C13 112(3) . . ?
F4A C14A F5A 102(3) . . ?
F4A C14A F6A 107(3) . . ?
F5A C14A C13 111(3) . . ?
F6A C14A C13 114(3) . . ?
F6A C14A F5A 110(4) . . ?
C29 C30 H30A 109.5 . . ?
C29 C30 H30B 109.5 . . ?
C29 C30 H30C 109.5 . . ?
H30A C30 H30B 109.5 . . ?
H30A C30 H30C 109.5 . . ?
H30B C30 H30C 109.5 . . ?
C55 C56 H56 119.4 . . ?
C57 C56 C55 121(3) . . ?
C57 C56 H56 119.4 . . ?
C31 C32 H32A 109.5 . . ?
C31 C32 H32B 109.5 . . ?
C31 C32 H32C 109.5 . . ?
H32A C32 H32B 109.5 . . ?
H32A C32 H32C 109.5 . . ?
H32B C32 H32C 109.5 . . ?
C38 C37 H37 118.3 . . ?
C38 C37 C36 123(4) . . ?
C36 C37 H37 118.3 . . ?
C61 C62A H62A 109.5 . . ?
C61 C62A H62B 109.5 . . ?
C61 C62A H62C 109.5 . . ?
H62A C62A H62B 109.5 . . ?
H62A C62A H62C 109.5 . . ?
H62B C62A H62C 109.5 . . ?
C37 C36 H36 120.8 . . ?
C35 C36 C37 118(4) . . ?
C35 C36 H36 120.8 . . ?
C58 C57 H57 121.3 . . ?
C56 C57 C58 117(3) . . ?
C56 C57 H57 121.3 . . ?
C34 C35 H35 119.9 . . ?
C36 C35 C34 120(4) . . ?
C36 C35 H35 119.9 . . ?
C52 C47 P4 128(2) . . ?
C48 C47 P4 116(2) . . ?
C48 C47 C52 116(3) . . ?
F16 C46 F18 105(4) . . ?
F16 C46 F17 119(4) . . ?
F16 C46 C45 120(3) . . ?
F18 C46 C45 105(4) . . ?
F17 C46 F18 92(4) . . ?
F17 C46 C45 110(3) . . ?
F6B C14B C13 119(4) . . ?
F4B C14B C13 111(4) . . ?
F4B C14B F6B 103(3) . . ?
F4B C14B F5B 99(3) . . ?
F5B C14B C13 117(5) . . ?
F5B C14B F6B 106(4) . . ?
C61 C62B H62D 109.5 . . ?
C61 C62B H62E 109.5 . . ?
C61 C62B H62F 109.5 . . ?
H62D C62B H62E 109.5 . . ?
H62D C62B H62F 109.5 . . ?
H62E C62B H62F 109.5 . . ?

loop_
_geom_bond_atom_site_label_1
_geom_bond_atom_site_label_2
_geom_bond_distance
_geom_bond_site_symmetry_2
_geom_bond_publ_flag
U1 S4 2.875(5) . ?
U1 S3 2.858(7) . ?
U1 S2 2.862(8) . ?
U1 S1 2.854(8) . ?
U1 O3 2.342(13) . ?
U1 O2 1.782(17) . ?
U1 O1 1.701(18) . ?
U2 S8 2.887(6) . ?
U2 S7 2.822(9) . ?
U2 S5 2.859(8) . ?
U2 S6 2.850(8) . ?
U2 O7 2.376(13) . ?
U2 O6 1.704(19) . ?
U2 O5 1.773(18) . ?
S4 P2 2.021(8) . ?
P2 S3 2.005(9) . ?
P2 C15 1.82(3) . ?
P2 C22 1.86(2) . ?
S8 P4 2.018(8) . ?
S7 P4 1.998(10) . ?
P4 C54 1.85(2) . ?
P4 C47 1.83(3) . ?
P1 S2 2.003(9) . ?
P1 S1 2.011(11) . ?
P1 C8 1.865(19) . ?
P1 C1 1.84(3) . ?
S5 P3 2.008(11) . ?
P3 S6 2.017(10) . ?
P3 C33 1.85(3) . ?
P3 C40 1.86(2) . ?
F23 C60 1.36(4) . ?
C15 C20 1.31(4) . ?
C15 C16 1.43(4) . ?
O7 H7 0.8200 . ?
O7 C61 1.43(2) . ?
F7 C21 1.28(3) . ?
F9 C21 1.37(3) . ?
O3 H3 0.8200 . ?
O3 C29 1.48(2) . ?
F11 C28 1.30(3) . ?
F8 C21 1.31(3) . ?
F19 C53 1.36(3) . ?
F2 C7 1.35(4) . ?
F21 C53 1.34(3) . ?
F16 C46 1.21(5) . ?
O4 H4A 0.8200 . ?
O4 C31 1.46(5) . ?
F20 C53 1.36(3) . ?
C8 C9 1.3900 . ?
C8 C13 1.3900 . ?
C9 H9 0.9300 . ?
C9 C10 1.3900 . ?
C10 H10 0.9300 . ?
C10 C11 1.3900 . ?
C11 H11 0.9300 . ?
C11 C12 1.3900 . ?
C12 H12 0.9300 . ?
C12 C13 1.3900 . ?
C13 C14A 1.47(4) . ?
C13 C14B 1.50(4) . ?
C3 H3A 0.9300 . ?
C3 C4 1.35(7) . ?
C3 C2 1.37(5) . ?
F10 C28 1.31(4) . ?
C55 H55 0.9300 . ?
C55 C54 1.37(4) . ?
C55 C56 1.39(4) . ?
F22 C60 1.36(5) . ?
F1 C7 1.32(4) . ?
F15 C39 1.33(4) . ?
F24 C60 1.32(4) . ?
C22 C27 1.41(3) . ?
C22 C23 1.38(3) . ?
C24 H24 0.9300 . ?
C24 C25 1.36(5) . ?
C24 C23 1.42(4) . ?
F14 C39 1.32(4) . ?
C20 C21 1.57(4) . ?
C20 C19 1.45(4) . ?
C25 H25 0.9300 . ?
C25 C26 1.44(5) . ?
F3 C7 1.33(4) . ?
C51 H51 0.9300 . ?
C51 C52 1.31(4) . ?
C51 C50 1.37(5) . ?
C27 C28 1.51(4) . ?
C27 C26 1.40(4) . ?
C4 H4 0.9300 . ?
C4 C5 1.40(6) . ?
C1 C2 1.41(3) . ?
C1 C6 1.37(4) . ?
C2 H2 0.9300 . ?
C59 C58 1.41(4) . ?
C59 C54 1.39(3) . ?
C59 C60 1.46(5) . ?
C52 C53 1.49(4) . ?
C52 C47 1.49(4) . ?
C28 F12 1.34(3) . ?
C17 H17 0.9300 . ?
C17 C16 1.32(4) . ?
C17 C18 1.37(5) . ?
F13 C39 1.31(5) . ?
C58 H58 0.9300 . ?
C58 C57 1.38(5) . ?
C6 C5 1.41(5) . ?
C6 C7 1.52(4) . ?
C5 H5 0.9300 . ?
C23 H23 0.9300 . ?
C16 H16 0.9300 . ?
F18 C46 1.38(5) . ?
C31 H31A 0.9700 . ?
C31 H31B 0.9700 . ?
C31 C32 1.51(5) . ?
C50 H50 0.9300 . ?
C50 C49 1.40(6) . ?
C29 H29A 0.9700 . ?
C29 H29B 0.9700 . ?
C29 C30 1.50(2) . ?
C61 H61A 0.9700 . ?
C61 H61B 0.9700 . ?
C61 H61C 0.9700 . ?
C61 H61D 0.9700 . ?
C61 C62A 1.523(18) . ?
C61 C62B 1.54(3) . ?
O8 H8 0.8200 . ?
O8 C63 1.48(5) . ?
C48 H48 0.9300 . ?
C48 C49 1.46(5) . ?
C48 C47 1.32(4) . ?
C18 H18 0.9300 . ?
C18 C19 1.35(5) . ?
F4A C14A 1.31(3) . ?
C26 H26 0.9300 . ?
C64 H64A 0.9600 . ?
C64 H64B 0.9600 . ?
C64 H64C 0.9600 . ?
C64 C63 1.48(5) . ?
C33 C38 1.42(4) . ?
C33 C34 1.39(4) . ?
F17 C46 1.30(5) . ?
C49 H49 0.9300 . ?
C39 C38 1.52(4) . ?
F5A C14A 1.31(3) . ?
C38 C37 1.37(5) . ?
C19 H19 0.9300 . ?
C34 H34 0.9300 . ?
C34 C35 1.37(5) . ?
C63 H63A 0.9700 . ?
C63 H63B 0.9700 . ?
F6A C14A 1.31(3) . ?
C40 C45 1.3900 . ?
C40 C41 1.3900 . ?
C45 C44 1.3900 . ?
C45 C46 1.54(5) . ?
C44 H44 0.9300 . ?
C44 C43 1.3900 . ?
C43 H43 0.9300 . ?
C43 C42 1.3900 . ?
C42 H42 0.9300 . ?
C42 C41 1.3900 . ?
C41 H41 0.9300 . ?
C30 H30A 0.9600 . ?
C30 H30B 0.9600 . ?
C30 H30C 0.9600 . ?
C56 H56 0.9300 . ?
C56 C57 1.35(5) . ?
C32 H32A 0.9600 . ?
C32 H32B 0.9600 . ?
C32 H32C 0.9600 . ?
C37 H37 0.9300 . ?
C37 C36 1.38(6) . ?
C62A H62A 0.9600 . ?
C62A H62B 0.9600 . ?
C62A H62C 0.9600 . ?
C36 H36 0.9300 . ?
C36 C35 1.31(7) . ?
C57 H57 0.9300 . ?
C35 H35 0.9300 . ?
F6B C14B 1.34(3) . ?
C14B F4B 1.33(3) . ?
C14B F5B 1.33(3) . ?
C62B H62D 0.9600 . ?
C62B H62E 0.9600 . ?
C62B H62F 0.9600 . ?
